data_7002960
loop_
_publ_author_name
'Veltz\'e, Sune'
'Egdal, Rune Kirk'
'Johansson, Frank B.'
'Bond, Andrew D.'
'McKenzie, Christine J.'

_publ_section_title
;
 Coordinative flexibility in an acyclic bis(sulfonamide) ligand
;
_journal_issue 47
_journal_name_full 'Dalton Transactions'
_journal_page_first 10495
_journal_page_last 10504
_journal_paper_doi 10.1039/b912617a
_journal_year 2009
_chemical_formula_moiety 'C31 H29 Cl Cu N6 O5 S2, 4(H2 O)'
_chemical_formula_sum 'C31 H37 Cl Cu N6 O9 S2'
_chemical_formula_weight 800.78
_space_group_IT_number 2
_symmetry_cell_setting triclinic
_symmetry_space_group_name_Hall '-P 1'
_symmetry_space_group_name_H-M 'P -1'
_atom_sites_solution_hydrogens geom
_atom_sites_solution_primary direct
_atom_sites_solution_secondary difmap
_cell_angle_alpha 114.347(2)
_cell_angle_beta 104.098(2)
_cell_angle_gamma 92.327(2)
_cell_formula_units_Z 2
_cell_length_a 12.3780(9)
_cell_length_b 12.6820(9)
_cell_length_c 12.7179(7)
_cell_measurement_reflns_used 4109
_cell_measurement_temperature 180(2)
_cell_measurement_theta_max 20.90
_cell_measurement_theta_min 2.27
_cell_volume 1741.5(2)
_computing_cell_refinement 'SAINT v.7.06a (Bruker, 2003)'
_computing_data_collection 'APEX2 v.1.0-22 (Bruker-Nonius, 2004)'
_computing_data_reduction 'SAINT v.7.06a'
_computing_molecular_graphics 'SHELXTL v.6.10'
_computing_publication_material 'SHELXTL v.6.10'
_computing_structure_refinement 'SHELXTL v.6.10'
_computing_structure_solution 'SHELXTL v.6.10 (Sheldrick, 2000)'
_diffrn_ambient_temperature 180(2)
_diffrn_measured_fraction_theta_full 0.976
_diffrn_measured_fraction_theta_max 0.976
_diffrn_measurement_device_type 'Bruker-Nonius X8APEX-II CCD'
_diffrn_measurement_method 'thin-slice \w and \f scans'
_diffrn_radiation_monochromator graphite
_diffrn_radiation_source 'fine-focus sealed tube'
_diffrn_radiation_type MoK\a
_diffrn_radiation_wavelength 0.71073
_diffrn_reflns_av_R_equivalents 0.0630
_diffrn_reflns_av_sigmaI/netI 0.0891
_diffrn_reflns_limit_h_max 14
_diffrn_reflns_limit_h_min -14
_diffrn_reflns_limit_k_max 14
_diffrn_reflns_limit_k_min -15
_diffrn_reflns_limit_l_max 12
_diffrn_reflns_limit_l_min -15
_diffrn_reflns_number 27383
_diffrn_reflns_theta_full 25.03
_diffrn_reflns_theta_max 25.03
_diffrn_reflns_theta_min 3.57
_diffrn_standards_number 0
_exptl_absorpt_coefficient_mu 0.886
_exptl_absorpt_correction_T_max 0.983
_exptl_absorpt_correction_T_min 0.670
_exptl_absorpt_correction_type multi-scan
_exptl_absorpt_process_details 'SADABS (Sheldrick, 2003)'
_exptl_crystal_colour green
_exptl_crystal_density_diffrn 1.527
_exptl_crystal_density_method 'not measured'
_exptl_crystal_description block
_exptl_crystal_F_000 830
_exptl_crystal_size_max 0.07
_exptl_crystal_size_mid 0.07
_exptl_crystal_size_min 0.02
_refine_diff_density_max 0.395
_refine_diff_density_min -0.587
_refine_diff_density_rms 0.078
_refine_ls_extinction_method none
_refine_ls_goodness_of_fit_ref 1.024
_refine_ls_hydrogen_treatment constr
_refine_ls_matrix_type full
_refine_ls_number_parameters 452
_refine_ls_number_reflns 6012
_refine_ls_number_restraints 0
_refine_ls_restrained_S_all 1.024
_refine_ls_R_factor_all 0.1119
_refine_ls_R_factor_gt 0.0519
_refine_ls_shift/su_max 0.000
_refine_ls_shift/su_mean 0.000
_refine_ls_structure_factor_coef Fsqd
_refine_ls_weighting_details 'calc w=1/[\s^2^(Fo^2^)+(0.0655P)^2^+0.5641P] where P=(Fo^2^+2Fc^2^)/3'
_refine_ls_weighting_scheme calc
_refine_ls_wR_factor_gt 0.1136
_refine_ls_wR_factor_ref 0.1337
_reflns_number_gt 3657
_reflns_number_total 6012
_reflns_threshold_expression I>2\s(I)
_cod_data_source_file b912617a.txt
_cod_data_source_block 4
_cod_database_code 7002960

loop_
_symmetry_equiv_pos_as_xyz
'x, y, z'
'-x, -y, -z'

loop_
_atom_site_label
_atom_site_type_symbol
_atom_site_fract_x
_atom_site_fract_y
_atom_site_fract_z
_atom_site_U_iso_or_equiv
_atom_site_adp_type
_atom_site_occupancy
_atom_site_symmetry_multiplicity
_atom_site_calc_flag
_atom_site_refinement_flags
_atom_site_disorder_assembly
_atom_site_disorder_group
Cu1 Cu 0.64736(4) 0.53390(5) 0.13035(5) 0.03150(19) Uani 1 1 d . . .
Cl1 Cl 0.51924(10) 0.65618(11) 0.14855(11) 0.0457(3) Uani 1 1 d . . .
S1 S 0.73222(10) 0.71505(10) 0.55719(10) 0.0348(3) Uani 1 1 d . . .
S2 S 0.87675(9) 0.42535(10) 0.18055(10) 0.0338(3) Uani 1 1 d . . .
O1 O 0.7708(2) 0.6275(2) 0.3107(2) 0.0302(7) Uani 1 1 d . . .
O2 O 0.6149(2) 0.7000(3) 0.4966(3) 0.0421(8) Uani 1 1 d . . .
O3 O 0.7625(3) 0.7356(3) 0.6821(3) 0.0459(9) Uani 1 1 d . . .
O4 O 0.9233(3) 0.3185(3) 0.1472(3) 0.0448(9) Uani 1 1 d . . .
O5 O 0.9353(2) 0.5225(3) 0.1768(3) 0.0373(8) Uani 1 1 d . . .
N1 N 0.7921(3) 0.8259(3) 0.5514(3) 0.0341(9) Uani 1 1 d . . .
N2 N 0.6831(3) 1.0438(4) 0.4555(4) 0.0525(12) Uani 1 1 d . . .
N4 N 0.7452(3) 0.3966(3) 0.0786(3) 0.0294(9) Uani 1 1 d . . .
N5 N 0.5761(3) 0.4309(3) 0.1848(3) 0.0319(9) Uani 1 1 d . . .
N6 N 0.7153(3) 0.5841(3) 0.0308(3) 0.0339(9) Uani 1 1 d . . .
C1 C 0.8020(3) 0.5653(4) 0.3671(4) 0.0276(10) Uani 1 1 d . . .
C2 C 0.7905(3) 0.5916(4) 0.4837(4) 0.0279(10) Uani 1 1 d . . .
C3 C 0.8166(4) 0.5157(4) 0.5371(4) 0.0345(11) Uani 1 1 d . . .
H3A H 0.8070 0.5364 0.6147 0.041 Uiso 1 1 calc R . .
C4 C 0.8559(3) 0.4118(4) 0.4826(4) 0.0318(11) Uani 1 1 d . . .
C5 C 0.8719(3) 0.3854(4) 0.3711(4) 0.0347(11) Uani 1 1 d . . .
H5A H 0.8996 0.3153 0.3312 0.042 Uiso 1 1 calc R . .
C6 C 0.8479(3) 0.4607(4) 0.3165(4) 0.0289(10) Uani 1 1 d . . .
C7 C 0.8804(4) 0.3312(4) 0.5427(5) 0.0474(13) Uani 1 1 d . . .
H7A H 0.8581 0.2495 0.4818 0.071 Uiso 1 1 calc R . .
H7B H 0.8377 0.3461 0.6016 0.071 Uiso 1 1 calc R . .
H7C H 0.9613 0.3456 0.5837 0.071 Uiso 1 1 calc R . .
C8 C 0.7387(4) 0.8681(4) 0.4621(4) 0.0416(12) Uani 1 1 d . . .
H8A H 0.6771 0.8064 0.3982 0.050 Uiso 1 1 calc R . .
H8B H 0.7952 0.8822 0.4241 0.050 Uiso 1 1 calc R . .
C9 C 0.6912(4) 0.9792(4) 0.5163(4) 0.0385(12) Uani 1 1 d . . .
C10 C 0.6538(4) 1.0102(4) 0.6172(5) 0.0489(14) Uani 1 1 d . . .
H10A H 0.6623 0.9631 0.6597 0.059 Uiso 1 1 calc R . .
C11 C 0.6046(4) 1.1084(5) 0.6563(5) 0.0589(16) Uani 1 1 d . . .
H11A H 0.5767 1.1291 0.7243 0.071 Uiso 1 1 calc R . .
C12 C 0.5963(5) 1.1760(5) 0.5958(6) 0.0641(17) Uani 1 1 d . . .
H12A H 0.5637 1.2456 0.6216 0.077 Uiso 1 1 calc R . .
C13 C 0.6356(5) 1.1420(5) 0.4973(6) 0.0674(17) Uani 1 1 d . . .
H13A H 0.6294 1.1896 0.4555 0.081 Uiso 1 1 calc R . .
C14 C 0.9140(4) 0.8620(4) 0.6074(4) 0.0453(13) Uani 1 1 d . A .
H14A H 0.9527 0.8402 0.5435 0.054 Uiso 1 1 calc R . .
H14B H 0.9407 0.8194 0.6563 0.054 Uiso 1 1 calc R . .
C15 C 0.9453(4) 0.9918(4) 0.6864(4) 0.0381(12) Uani 1 1 d . . .
N3 N 0.9936(4) 1.0610(4) 0.6457(4) 0.0446(11) Uani 0.50 1 d P A 1
C16 C 0.9220(4) 1.0354(4) 0.7936(4) 0.0514(13) Uani 0.50 1 d P A 1
H16 H 0.8881 0.9851 0.8191 0.062 Uiso 0.50 1 calc PR A 1
N3A N 0.9220(4) 1.0354(4) 0.7936(4) 0.0514(13) Uani 0.50 1 d P A 2
C16A C 0.9936(4) 1.0610(4) 0.6457(4) 0.0446(11) Uani 0.50 1 d P A 2
H16A H 1.0077 1.0279 0.5693 0.054 Uiso 0.50 1 calc PR A 2
C17 C 0.9482(4) 1.1527(5) 0.8637(5) 0.0583(16) Uani 1 1 d . . .
H17A H 0.9334 1.1846 0.9398 0.070 Uiso 1 1 calc R A 1
C18 C 0.9957(4) 1.2259(5) 0.8267(5) 0.0505(14) Uani 1 1 d . A .
H18A H 1.0110 1.3081 0.8754 0.061 Uiso 1 1 calc R . .
C19 C 1.0211(4) 1.1794(5) 0.7181(5) 0.0497(14) Uani 1 1 d . . .
H19A H 1.0575 1.2291 0.6937 0.060 Uiso 1 1 calc R A 1
C20 C 0.5135(4) 0.4661(4) 0.2621(4) 0.0397(12) Uani 1 1 d . . .
H20B H 0.4923 0.5418 0.2841 0.048 Uiso 1 1 calc R . .
C21 C 0.4793(4) 0.3971(5) 0.3101(5) 0.0490(14) Uani 1 1 d . . .
H21A H 0.4344 0.4240 0.3639 0.059 Uiso 1 1 calc R . .
C22 C 0.5101(4) 0.2896(5) 0.2803(5) 0.0564(15) Uani 1 1 d . . .
H22A H 0.4866 0.2402 0.3127 0.068 Uiso 1 1 calc R . .
C23 C 0.5762(4) 0.2522(5) 0.2020(5) 0.0497(14) Uani 1 1 d . . .
H23A H 0.5994 0.1775 0.1808 0.060 Uiso 1 1 calc R . .
C24 C 0.6072(4) 0.3253(4) 0.1558(4) 0.0341(11) Uani 1 1 d . . .
C25 C 0.6760(4) 0.2911(4) 0.0665(4) 0.0381(12) Uani 1 1 d . . .
H25A H 0.7262 0.2365 0.0808 0.046 Uiso 1 1 calc R . .
H25B H 0.6247 0.2500 -0.0164 0.046 Uiso 1 1 calc R . .
C26 C 0.7620(4) 0.3878(4) -0.0374(4) 0.0354(12) Uani 1 1 d . . .
H26A H 0.8330 0.3569 -0.0472 0.042 Uiso 1 1 calc R . .
H26B H 0.6989 0.3322 -0.1057 0.042 Uiso 1 1 calc R . .
C27 C 0.7673(3) 0.5051(4) -0.0395(4) 0.0322(11) Uani 1 1 d . . .
C28 C 0.8190(4) 0.5306(5) -0.1124(4) 0.0430(13) Uani 1 1 d . . .
H28A H 0.8573 0.4748 -0.1598 0.052 Uiso 1 1 calc R . .
C29 C 0.8152(4) 0.6367(5) -0.1164(5) 0.0537(15) Uani 1 1 d . . .
H29A H 0.8496 0.6547 -0.1674 0.064 Uiso 1 1 calc R . .
C30 C 0.7608(4) 0.7168(5) -0.0454(5) 0.0513(14) Uani 1 1 d . . .
H30A H 0.7567 0.7908 -0.0468 0.062 Uiso 1 1 calc R . .
C31 C 0.7131(4) 0.6878(4) 0.0268(4) 0.0422(12) Uani 1 1 d . . .
H31A H 0.6766 0.7437 0.0765 0.051 Uiso 1 1 calc R . .
O1W O 0.4719(7) 0.9621(5) 0.0834(6) 0.184(3) Uani 1 1 d . . .
H1W H 0.4893 0.9839 0.0348 0.276 Uiso 0.50 1 d PR . .
H1W' H 0.4125 0.9868 0.0970 0.276 Uiso 0.50 1 d PR . .
H2W H 0.5385 0.9683 0.1238 0.276 Uiso 1 1 d R . .
O2W O 0.7329(8) 0.9530(5) 0.8721(6) 0.213(4) Uani 1 1 d . . .
H3W H 0.6714 0.9708 0.8443 0.320 Uiso 0.50 1 d PR . .
H3W' H 0.7815 0.9992 0.8693 0.320 Uiso 0.50 1 d PR . .
H4W H 0.7349 0.8879 0.8170 0.320 Uiso 1 1 d R . .
O3W O 0.8243(7) 0.0558(6) 0.1175(7) 0.194(3) Uani 1 1 d . . .
H5W H 0.8495 0.1221 0.1256 0.292 Uiso 1 1 d R . .
H6W H 0.7963 0.0237 0.0423 0.292 Uiso 1 1 d R . .
O4W O 0.6921(7) 0.9815(6) 0.2191(6) 0.185(3) Uani 1 1 d . . .
H7W H 0.7331 1.0049 0.1857 0.277 Uiso 1 1 d R . .
H8W H 0.6890 0.9997 0.2896 0.277 Uiso 1 1 d R . .

loop_
_atom_site_aniso_label
_atom_site_aniso_U_11
_atom_site_aniso_U_22
_atom_site_aniso_U_33
_atom_site_aniso_U_23
_atom_site_aniso_U_13
_atom_site_aniso_U_12
Cu1 0.0280(3) 0.0370(4) 0.0310(3) 0.0126(3) 0.0141(2) 0.0111(3)
Cl1 0.0407(7) 0.0543(8) 0.0458(8) 0.0198(7) 0.0194(6) 0.0250(6)
S1 0.0408(7) 0.0354(7) 0.0286(7) 0.0101(6) 0.0168(6) 0.0109(6)
S2 0.0291(7) 0.0405(8) 0.0266(7) 0.0078(6) 0.0102(5) 0.0136(6)
O1 0.0343(17) 0.0291(18) 0.0269(17) 0.0092(15) 0.0127(14) 0.0106(14)
O2 0.0313(19) 0.045(2) 0.046(2) 0.0139(17) 0.0147(16) 0.0102(15)
O3 0.062(2) 0.047(2) 0.0270(18) 0.0092(16) 0.0220(16) 0.0157(17)
O4 0.0412(19) 0.050(2) 0.0339(19) 0.0070(16) 0.0123(15) 0.0272(17)
O5 0.0314(17) 0.049(2) 0.0288(18) 0.0122(16) 0.0130(14) 0.0076(15)
N1 0.033(2) 0.032(2) 0.035(2) 0.0110(19) 0.0121(18) 0.0083(18)
N2 0.044(3) 0.048(3) 0.072(3) 0.031(3) 0.017(2) 0.018(2)
N4 0.030(2) 0.036(2) 0.020(2) 0.0091(17) 0.0094(16) 0.0044(17)
N5 0.029(2) 0.035(2) 0.028(2) 0.0111(18) 0.0073(17) 0.0049(18)
N6 0.027(2) 0.040(2) 0.032(2) 0.012(2) 0.0083(17) 0.0072(18)
C1 0.021(2) 0.027(3) 0.030(3) 0.008(2) 0.007(2) 0.003(2)
C2 0.023(2) 0.033(3) 0.023(2) 0.008(2) 0.0056(19) 0.004(2)
C3 0.035(3) 0.043(3) 0.023(3) 0.013(2) 0.007(2) 0.003(2)
C4 0.030(3) 0.032(3) 0.029(3) 0.010(2) 0.006(2) 0.005(2)
C5 0.029(3) 0.031(3) 0.032(3) 0.004(2) 0.005(2) 0.007(2)
C6 0.029(3) 0.030(3) 0.022(2) 0.006(2) 0.0058(19) 0.008(2)
C7 0.054(3) 0.042(3) 0.049(3) 0.023(3) 0.012(3) 0.014(3)
C8 0.045(3) 0.038(3) 0.043(3) 0.015(3) 0.017(2) 0.011(2)
C9 0.035(3) 0.034(3) 0.039(3) 0.010(2) 0.008(2) 0.009(2)
C10 0.052(3) 0.044(3) 0.047(3) 0.012(3) 0.021(3) 0.020(3)
C11 0.051(4) 0.055(4) 0.057(4) 0.009(3) 0.018(3) 0.015(3)
C12 0.053(4) 0.046(4) 0.068(4) 0.001(3) 0.016(3) 0.015(3)
C13 0.059(4) 0.057(4) 0.090(5) 0.041(4) 0.009(4) 0.017(3)
C14 0.051(3) 0.037(3) 0.045(3) 0.012(3) 0.020(3) 0.013(3)
C15 0.032(3) 0.044(3) 0.034(3) 0.011(3) 0.012(2) 0.012(2)
N3 0.050(3) 0.046(3) 0.041(3) 0.019(3) 0.018(2) 0.009(2)
C16 0.061(3) 0.043(3) 0.048(3) 0.010(3) 0.030(3) 0.007(2)
N3A 0.061(3) 0.043(3) 0.048(3) 0.010(3) 0.030(3) 0.007(2)
C16A 0.050(3) 0.046(3) 0.041(3) 0.019(3) 0.018(2) 0.009(2)
C17 0.067(4) 0.050(4) 0.043(3) 0.000(3) 0.027(3) 0.006(3)
C18 0.052(3) 0.042(3) 0.045(3) 0.008(3) 0.010(3) 0.009(3)
C19 0.057(3) 0.046(4) 0.045(3) 0.019(3) 0.014(3) 0.009(3)
C20 0.028(3) 0.050(3) 0.036(3) 0.012(3) 0.014(2) 0.005(2)
C21 0.039(3) 0.066(4) 0.050(3) 0.027(3) 0.023(3) 0.006(3)
C22 0.051(3) 0.076(4) 0.060(4) 0.045(3) 0.022(3) 0.004(3)
C23 0.053(3) 0.050(3) 0.055(4) 0.032(3) 0.015(3) 0.007(3)
C24 0.029(3) 0.038(3) 0.028(3) 0.011(2) 0.002(2) -0.003(2)
C25 0.042(3) 0.036(3) 0.034(3) 0.012(2) 0.010(2) 0.012(2)
C26 0.032(3) 0.046(3) 0.019(2) 0.004(2) 0.010(2) 0.010(2)
C27 0.026(2) 0.044(3) 0.023(2) 0.010(2) 0.007(2) 0.008(2)
C28 0.037(3) 0.057(4) 0.032(3) 0.016(3) 0.011(2) 0.006(3)
C29 0.043(3) 0.080(4) 0.043(3) 0.034(3) 0.010(3) -0.003(3)
C30 0.044(3) 0.058(4) 0.057(4) 0.036(3) 0.006(3) 0.002(3)
C31 0.038(3) 0.044(3) 0.044(3) 0.021(3) 0.007(2) 0.006(2)
O1W 0.274(9) 0.099(5) 0.123(5) 0.030(4) 0.007(5) -0.057(5)
O2W 0.406(13) 0.113(5) 0.103(5) 0.033(4) 0.079(6) -0.031(6)
O3W 0.248(9) 0.173(7) 0.188(8) 0.091(6) 0.076(7) 0.083(6)
O4W 0.336(10) 0.159(6) 0.142(6) 0.090(5) 0.150(7) 0.131(7)

loop_
_atom_type_symbol
_atom_type_description
_atom_type_scat_dispersion_real
_atom_type_scat_dispersion_imag
_atom_type_scat_source
C C 0.0033 0.0016 'International Tables Vol C Tables 4.2.6.8 and 6.1.1.4'
H H 0.0000 0.0000 'International Tables Vol C Tables 4.2.6.8 and 6.1.1.4'
N N 0.0061 0.0033 'International Tables Vol C Tables 4.2.6.8 and 6.1.1.4'
O O 0.0106 0.0060 'International Tables Vol C Tables 4.2.6.8 and 6.1.1.4'
S S 0.1246 0.1234 'International Tables Vol C Tables 4.2.6.8 and 6.1.1.4'
Cl Cl 0.1484 0.1585 'International Tables Vol C Tables 4.2.6.8 and 6.1.1.4'
Cu Cu 0.3201 1.2651 'International Tables Vol C Tables 4.2.6.8 and 6.1.1.4'

loop_
_geom_angle_atom_site_label_1
_geom_angle_atom_site_label_2
_geom_angle_atom_site_label_3
_geom_angle
_geom_angle_site_symmetry_1
_geom_angle_site_symmetry_3
_geom_angle_publ_flag
N6 Cu1 N5 160.44(15) . . ?
N6 Cu1 N4 82.54(14) . . ?
N5 Cu1 N4 82.52(14) . . ?
N6 Cu1 O1 102.28(13) . . ?
N5 Cu1 O1 90.70(13) . . ?
N4 Cu1 O1 91.67(11) . . ?
N6 Cu1 Cl1 95.71(11) . . ?
N5 Cu1 Cl1 96.40(11) . . ?
N4 Cu1 Cl1 168.45(10) . . ?
O1 Cu1 Cl1 99.85(8) . . ?
O2 S1 O3 117.63(19) . . ?
O2 S1 N1 106.37(19) . . ?
O3 S1 N1 107.4(2) . . ?
O2 S1 C2 110.60(19) . . ?
O3 S1 C2 105.47(19) . . ?
N1 S1 C2 109.11(19) . . ?
O5 S2 O4 117.66(19) . . ?
O5 S2 C6 112.95(19) . . ?
O4 S2 C6 109.1(2) . . ?
O5 S2 N4 104.35(18) . . ?
O4 S2 N4 107.58(18) . . ?
C6 S2 N4 104.02(18) . . ?
C1 O1 Cu1 116.0(3) . . ?
C14 N1 C8 117.3(4) . . ?
C14 N1 S1 118.3(3) . . ?
C8 N1 S1 121.5(3) . . ?
C9 N2 C13 116.7(5) . . ?
C25 N4 C26 114.2(3) . . ?
C25 N4 S2 110.7(3) . . ?
C26 N4 S2 108.2(3) . . ?
C25 N4 Cu1 105.2(2) . . ?
C26 N4 Cu1 104.8(2) . . ?
S2 N4 Cu1 113.80(17) . . ?
C24 N5 C20 118.7(4) . . ?
C24 N5 Cu1 116.2(3) . . ?
C20 N5 Cu1 124.4(3) . . ?
C31 N6 C27 118.5(4) . . ?
C31 N6 Cu1 125.8(3) . . ?
C27 N6 Cu1 115.7(3) . . ?
O1 C1 C2 123.4(4) . . ?
O1 C1 C6 122.7(4) . . ?
C2 C1 C6 113.8(4) . . ?
C3 C2 C1 121.3(4) . . ?
C3 C2 S1 118.8(3) . . ?
C1 C2 S1 119.7(3) . . ?
C4 C3 C2 123.2(4) . . ?
C4 C3 H3A 118.4 . . ?
C2 C3 H3A 118.4 . . ?
C5 C4 C3 117.1(4) . . ?
C5 C4 C7 121.6(4) . . ?
C3 C4 C7 121.3(4) . . ?
C4 C5 C6 120.7(4) . . ?
C4 C5 H5A 119.6 . . ?
C6 C5 H5A 119.6 . . ?
C5 C6 C1 123.7(4) . . ?
C5 C6 S2 118.0(3) . . ?
C1 C6 S2 118.3(3) . . ?
C4 C7 H7A 109.5 . . ?
C4 C7 H7B 109.5 . . ?
H7A C7 H7B 109.5 . . ?
C4 C7 H7C 109.5 . . ?
H7A C7 H7C 109.5 . . ?
H7B C7 H7C 109.5 . . ?
N1 C8 C9 112.9(4) . . ?
N1 C8 H8A 109.0 . . ?
C9 C8 H8A 109.0 . . ?
N1 C8 H8B 109.0 . . ?
C9 C8 H8B 109.0 . . ?
H8A C8 H8B 107.8 . . ?
N2 C9 C10 122.0(5) . . ?
N2 C9 C8 114.4(4) . . ?
C10 C9 C8 123.6(5) . . ?
C11 C10 C9 120.2(5) . . ?
C11 C10 H10A 119.9 . . ?
C9 C10 H10A 119.9 . . ?
C12 C11 C10 118.7(6) . . ?
C12 C11 H11A 120.7 . . ?
C10 C11 H11A 120.7 . . ?
C11 C12 C13 118.7(6) . . ?
C11 C12 H12A 120.7 . . ?
C13 C12 H12A 120.7 . . ?
N2 C13 C12 123.8(6) . . ?
N2 C13 H13A 118.1 . . ?
C12 C13 H13A 118.1 . . ?
N1 C14 C15 112.3(4) . . ?
N1 C14 H14A 109.1 . . ?
C15 C14 H14A 109.1 . . ?
N1 C14 H14B 109.1 . . ?
C15 C14 H14B 109.1 . . ?
H14A C14 H14B 107.9 . . ?
C16 C15 N3 122.9(4) . . ?
C16 C15 C14 118.3(4) . . ?
N3 C15 C14 118.8(4) . . ?
C15 N3 C19 118.3(4) . . ?
C15 C16 C17 118.3(5) . . ?
C15 C16 H16 120.9 . . ?
C17 C16 H16 120.9 . . ?
C16 C17 C18 121.1(5) . . ?
C16 C17 H17A 119.4 . . ?
C18 C17 H17A 119.4 . . ?
C17 C18 C19 119.7(5) . . ?
C17 C18 H18A 120.2 . . ?
C19 C18 H18A 120.2 . . ?
N3 C19 C18 119.7(5) . . ?
N3 C19 H19A 120.2 . . ?
C18 C19 H19A 120.2 . . ?
N5 C20 C21 122.2(5) . . ?
N5 C20 H20B 118.9 . . ?
C21 C20 H20B 118.9 . . ?
C22 C21 C20 119.3(5) . . ?
C22 C21 H21A 120.4 . . ?
C20 C21 H21A 120.4 . . ?
C21 C22 C23 119.4(5) . . ?
C21 C22 H22A 120.3 . . ?
C23 C22 H22A 120.3 . . ?
C24 C23 C22 118.6(5) . . ?
C24 C23 H23A 120.7 . . ?
C22 C23 H23A 120.7 . . ?
N5 C24 C23 121.8(4) . . ?
N5 C24 C25 115.5(4) . . ?
C23 C24 C25 122.7(4) . . ?
N4 C25 C24 110.8(3) . . ?
N4 C25 H25A 109.5 . . ?
C24 C25 H25A 109.5 . . ?
N4 C25 H25B 109.5 . . ?
C24 C25 H25B 109.5 . . ?
H25A C25 H25B 108.1 . . ?
C27 C26 N4 110.9(3) . . ?
C27 C26 H26A 109.5 . . ?
N4 C26 H26A 109.5 . . ?
C27 C26 H26B 109.5 . . ?
N4 C26 H26B 109.5 . . ?
H26A C26 H26B 108.0 . . ?
N6 C27 C28 121.1(4) . . ?
N6 C27 C26 116.7(4) . . ?
C28 C27 C26 122.2(4) . . ?
C29 C28 C27 119.8(5) . . ?
C29 C28 H28A 120.1 . . ?
C27 C28 H28A 120.1 . . ?
C28 C29 C30 119.0(5) . . ?
C28 C29 H29A 120.5 . . ?
C30 C29 H29A 120.5 . . ?
C31 C30 C29 118.8(5) . . ?
C31 C30 H30A 120.6 . . ?
C29 C30 H30A 120.6 . . ?
N6 C31 C30 122.9(5) . . ?
N6 C31 H31A 118.5 . . ?
C30 C31 H31A 118.5 . . ?
H1W O1W H1W' 109.3 . . ?
H1W O1W H2W 95.7 . . ?
H1W' O1W H2W 136.9 . . ?
H3W O2W H3W' 103.6 . . ?
H3W O2W H4W 103.6 . . ?
H3W' O2W H4W 103.6 . . ?
H5W O3W H6W 98.3 . . ?
H7W O4W H8W 136.7 . . ?

loop_
_geom_bond_atom_site_label_1
_geom_bond_atom_site_label_2
_geom_bond_distance
_geom_bond_site_symmetry_2
_geom_bond_publ_flag
Cu1 N6 1.963(4) . ?
Cu1 N5 1.978(4) . ?
Cu1 N4 2.132(3) . ?
Cu1 O1 2.214(3) . ?
Cu1 Cl1 2.2485(12) . ?
S1 O2 1.432(3) . ?
S1 O3 1.447(3) . ?
S1 N1 1.600(4) . ?
S1 C2 1.749(4) . ?
S2 O5 1.428(3) . ?
S2 O4 1.434(3) . ?
S2 C6 1.730(4) . ?
S2 N4 1.731(4) . ?
O1 C1 1.280(5) . ?
N1 C14 1.464(6) . ?
N1 C8 1.476(6) . ?
N2 C9 1.330(6) . ?
N2 C13 1.357(7) . ?
N4 C25 1.491(5) . ?
N4 C26 1.500(5) . ?
N5 C24 1.335(6) . ?
N5 C20 1.343(5) . ?
N6 C31 1.339(6) . ?
N6 C27 1.346(5) . ?
C1 C2 1.425(6) . ?
C1 C6 1.426(6) . ?
C2 C3 1.397(6) . ?
C3 C4 1.384(6) . ?
C3 H3A 0.950 . ?
C4 C5 1.384(6) . ?
C4 C7 1.508(6) . ?
C5 C6 1.398(6) . ?
C5 H5A 0.950 . ?
C7 H7A 0.980 . ?
C7 H7B 0.980 . ?
C7 H7C 0.980 . ?
C8 C9 1.506(6) . ?
C8 H8A 0.990 . ?
C8 H8B 0.990 . ?
C9 C10 1.380(6) . ?
C10 C11 1.368(7) . ?
C10 H10A 0.950 . ?
C11 C12 1.361(8) . ?
C11 H11A 0.950 . ?
C12 C13 1.364(8) . ?
C12 H12A 0.950 . ?
C13 H13A 0.950 . ?
C14 C15 1.505(6) . ?
C14 H14A 0.990 . ?
C14 H14B 0.990 . ?
C15 C16 1.354(6) . ?
C15 N3 1.371(6) . ?
N3 C19 1.372(6) . ?
C16 C17 1.356(7) . ?
C16 H16 0.950 . ?
C17 C18 1.371(7) . ?
C17 H17A 0.950 . ?
C18 C19 1.382(7) . ?
C18 H18A 0.950 . ?
C19 H19A 0.950 . ?
C20 C21 1.362(6) . ?
C20 H20B 0.950 . ?
C21 C22 1.354(7) . ?
C21 H21A 0.950 . ?
C22 C23 1.387(7) . ?
C22 H22A 0.950 . ?
C23 C24 1.373(6) . ?
C23 H23A 0.950 . ?
C24 C25 1.515(6) . ?
C25 H25A 0.990 . ?
C25 H25B 0.990 . ?
C26 C27 1.498(6) . ?
C26 H26A 0.990 . ?
C26 H26B 0.990 . ?
C27 C28 1.377(6) . ?
C28 C29 1.369(7) . ?
C28 H28A 0.950 . ?
C29 C30 1.377(7) . ?
C29 H29A 0.950 . ?
C30 C31 1.360(7) . ?
C30 H30A 0.950 . ?
C31 H31A 0.950 . ?
O1W H1W 0.840 . ?
O1W H1W' 0.840 . ?
O1W H2W 0.840 . ?
O2W H3W 0.840 . ?
O2W H3W' 0.840 . ?
O2W H4W 0.840 . ?
O3W H5W 0.840 . ?
O3W H6W 0.840 . ?
O4W H7W 0.840 . ?
O4W H8W 0.840 . ?

loop_
_geom_hbond_atom_site_label_D
_geom_hbond_atom_site_label_H
_geom_hbond_atom_site_label_A
_geom_hbond_distance_DH
_geom_hbond_distance_HA
_geom_hbond_distance_DA
_geom_hbond_angle_DHA
_geom_hbond_site_symmetry_A
O1W H2W O4W 0.84 1.95 2.788(11) 179.1 .
O1W H1W O1W 0.84 2.03 2.872(13) 178.8 2_675
O1W H1W' O2W 0.84 2.05 2.886(12) 179.1 2_676
O2W H4W O3 0.84 2.10 2.931(7) 171.9 .
O2W H3W O1W 0.84 2.23 2.886(12) 134.6 2_676
O2W H3W' N3A 0.84 2.30 3.060(9) 151.2 .
O3W H5W O4 0.84 2.50 3.338(8) 179.4 .
O3W H6W O2W 0.84 1.90 2.743(10) 179.2 1_544
O4W H8W N2 0.84 1.97 2.809(8) 179.4 .
O4W H7W O3W 0.84 1.82 2.673(10) 178.6 1_565

loop_
_geom_torsion_atom_site_label_1
_geom_torsion_atom_site_label_2
_geom_torsion_atom_site_label_3
_geom_torsion_atom_site_label_4
_geom_torsion
_geom_torsion_site_symmetry_1
_geom_torsion_site_symmetry_2
_geom_torsion_site_symmetry_3
_geom_torsion_site_symmetry_4
_geom_torsion_publ_flag
N6 Cu1 O1 C1 -131.4(3) . . . . ?
N5 Cu1 O1 C1 33.8(3) . . . . ?
N4 Cu1 O1 C1 -48.7(3) . . . . ?
Cl1 Cu1 O1 C1 130.5(3) . . . . ?
O2 S1 N1 C14 179.9(3) . . . . ?
O3 S1 N1 C14 53.1(4) . . . . ?
C2 S1 N1 C14 -60.8(4) . . . . ?
O2 S1 N1 C8 -19.7(4) . . . . ?
O3 S1 N1 C8 -146.5(3) . . . . ?
C2 S1 N1 C8 99.6(3) . . . . ?
O5 S2 N4 C25 176.3(3) . . . . ?
O4 S2 N4 C25 50.6(3) . . . . ?
C6 S2 N4 C25 -65.1(3) . . . . ?
O5 S2 N4 C26 50.6(3) . . . . ?
O4 S2 N4 C26 -75.2(3) . . . . ?
C6 S2 N4 C26 169.2(3) . . . . ?
O5 S2 N4 Cu1 -65.5(2) . . . . ?
O4 S2 N4 Cu1 168.81(18) . . . . ?
C6 S2 N4 Cu1 53.1(2) . . . . ?
N6 Cu1 N4 C25 -145.2(3) . . . . ?
N5 Cu1 N4 C25 22.1(3) . . . . ?
O1 Cu1 N4 C25 112.6(3) . . . . ?
Cl1 Cu1 N4 C25 -63.2(6) . . . . ?
N6 Cu1 N4 C26 -24.5(3) . . . . ?
N5 Cu1 N4 C26 142.8(3) . . . . ?
O1 Cu1 N4 C26 -126.7(2) . . . . ?
Cl1 Cu1 N4 C26 57.4(6) . . . . ?
N6 Cu1 N4 S2 93.5(2) . . . . ?
N5 Cu1 N4 S2 -99.2(2) . . . . ?
O1 Cu1 N4 S2 -8.70(19) . . . . ?
Cl1 Cu1 N4 S2 175.4(3) . . . . ?
N6 Cu1 N5 C24 33.5(6) . . . . ?
N4 Cu1 N5 C24 -7.0(3) . . . . ?
O1 Cu1 N5 C24 -98.6(3) . . . . ?
Cl1 Cu1 N5 C24 161.4(3) . . . . ?
N6 Cu1 N5 C20 -156.8(4) . . . . ?
N4 Cu1 N5 C20 162.7(4) . . . . ?
O1 Cu1 N5 C20 71.1(3) . . . . ?
Cl1 Cu1 N5 C20 -28.9(4) . . . . ?
N5 Cu1 N6 C31 151.9(4) . . . . ?
N4 Cu1 N6 C31 -167.6(4) . . . . ?
O1 Cu1 N6 C31 -77.5(4) . . . . ?
Cl1 Cu1 N6 C31 23.9(4) . . . . ?
N5 Cu1 N6 C27 -27.6(6) . . . . ?
N4 Cu1 N6 C27 12.9(3) . . . . ?
O1 Cu1 N6 C27 103.0(3) . . . . ?
Cl1 Cu1 N6 C27 -155.6(3) . . . . ?
Cu1 O1 C1 C2 -123.0(4) . . . . ?
Cu1 O1 C1 C6 54.6(4) . . . . ?
O1 C1 C2 C3 174.4(4) . . . . ?
C6 C1 C2 C3 -3.5(6) . . . . ?
O1 C1 C2 S1 -0.6(6) . . . . ?
C6 C1 C2 S1 -178.4(3) . . . . ?
O2 S1 C2 C3 -106.9(4) . . . . ?
O3 S1 C2 C3 21.3(4) . . . . ?
N1 S1 C2 C3 136.4(3) . . . . ?
O2 S1 C2 C1 68.1(4) . . . . ?
O3 S1 C2 C1 -163.7(3) . . . . ?
N1 S1 C2 C1 -48.5(4) . . . . ?
C1 C2 C3 C4 0.6(6) . . . . ?
S1 C2 C3 C4 175.5(3) . . . . ?
C2 C3 C4 C5 1.7(6) . . . . ?
C2 C3 C4 C7 -178.5(4) . . . . ?
C3 C4 C5 C6 -0.7(6) . . . . ?
C7 C4 C5 C6 179.5(4) . . . . ?
C4 C5 C6 C1 -2.5(7) . . . . ?
C4 C5 C6 S2 176.8(3) . . . . ?
O1 C1 C6 C5 -173.4(4) . . . . ?
C2 C1 C6 C5 4.5(6) . . . . ?
O1 C1 C6 S2 7.3(6) . . . . ?
C2 C1 C6 S2 -174.9(3) . . . . ?
O5 S2 C6 C5 -133.0(3) . . . . ?
O4 S2 C6 C5 -0.2(4) . . . . ?
N4 S2 C6 C5 114.4(3) . . . . ?
O5 S2 C6 C1 46.4(4) . . . . ?
O4 S2 C6 C1 179.3(3) . . . . ?
N4 S2 C6 C1 -66.2(4) . . . . ?
C14 N1 C8 C9 -94.0(5) . . . . ?
S1 N1 C8 C9 105.4(4) . . . . ?
C13 N2 C9 C10 -0.2(7) . . . . ?
C13 N2 C9 C8 176.8(4) . . . . ?
N1 C8 C9 N2 155.1(4) . . . . ?
N1 C8 C9 C10 -28.0(6) . . . . ?
N2 C9 C10 C11 1.3(8) . . . . ?
C8 C9 C10 C11 -175.4(5) . . . . ?
C9 C10 C11 C12 -1.8(8) . . . . ?
C10 C11 C12 C13 1.1(8) . . . . ?
C9 N2 C13 C12 -0.4(8) . . . . ?
C11 C12 C13 N2 0.0(9) . . . . ?
C8 N1 C14 C15 66.6(5) . . . . ?
S1 N1 C14 C15 -132.2(4) . . . . ?
N1 C14 C15 C16 73.2(6) . . . . ?
N1 C14 C15 N3 -105.4(5) . . . . ?
C16 C15 N3 C19 1.1(7) . . . . ?
C14 C15 N3 C19 179.6(4) . . . . ?
N3 C15 C16 C17 -0.3(8) . . . . ?
C14 C15 C16 C17 -178.8(5) . . . . ?
C15 C16 C17 C18 0.9(8) . . . . ?
C16 C17 C18 C19 -2.4(8) . . . . ?
C15 N3 C19 C18 -2.5(7) . . . . ?
C17 C18 C19 N3 3.2(8) . . . . ?
C24 N5 C20 C21 -1.1(7) . . . . ?
Cu1 N5 C20 C21 -170.6(4) . . . . ?
N5 C20 C21 C22 0.7(8) . . . . ?
C20 C21 C22 C23 0.3(8) . . . . ?
C21 C22 C23 C24 -0.8(8) . . . . ?
C20 N5 C24 C23 0.5(6) . . . . ?
Cu1 N5 C24 C23 170.9(4) . . . . ?
C20 N5 C24 C25 179.0(4) . . . . ?
Cu1 N5 C24 C25 -10.7(5) . . . . ?
C22 C23 C24 N5 0.4(7) . . . . ?
C22 C23 C24 C25 -177.9(4) . . . . ?
C26 N4 C25 C24 -147.0(4) . . . . ?
S2 N4 C25 C24 90.7(4) . . . . ?
Cu1 N4 C25 C24 -32.7(4) . . . . ?
N5 C24 C25 N4 30.5(5) . . . . ?
C23 C24 C25 N4 -151.1(4) . . . . ?
C25 N4 C26 C27 146.4(4) . . . . ?
S2 N4 C26 C27 -89.9(3) . . . . ?
Cu1 N4 C26 C27 31.8(4) . . . . ?
C31 N6 C27 C28 1.2(6) . . . . ?
Cu1 N6 C27 C28 -179.4(3) . . . . ?
C31 N6 C27 C26 -176.6(4) . . . . ?
Cu1 N6 C27 C26 2.9(5) . . . . ?
N4 C26 C27 N6 -25.0(5) . . . . ?
N4 C26 C27 C28 157.2(4) . . . . ?
N6 C27 C28 C29 -1.8(7) . . . . ?
C26 C27 C28 C29 175.9(4) . . . . ?
C27 C28 C29 C30 1.0(7) . . . . ?
C28 C29 C30 C31 0.3(7) . . . . ?
C27 N6 C31 C30 0.2(7) . . . . ?
Cu1 N6 C31 C30 -179.2(4) . . . . ?
C29 C30 C31 N6 -0.9(7) . . . . ?
